data_4322760
loop_
_publ_author_name
'William A. Wojtczak'
'Mark J. Hampden-Smith'
'Eileen N. Duesler'

_publ_section_title
;
 Synthesis, Characterization, and Thermal Behavior of Polydentate Ligand
 Adducts of Barium Trifluoroacetate
;
_journal_name_full 'Inorganic Chemistry'
_journal_page_first 1781
_journal_page_last 1790
_journal_paper_doi 10.1021/ic9613220
_journal_volume 37
_journal_year 1998
_chemical_formula_sum 'C16 H Ba F6 N24 O10'
_chemical_formula_weight 940.75
_chemical_name_systematic
; 
 ? 
;
_space_group_IT_number 62
_symmetry_cell_setting orthorhombic
_symmetry_space_group_name_Hall '-P 2ac 2n'
_symmetry_space_group_name_H-M 'P n m a'
_atom_sites_solution_hydrogens geom
_atom_sites_solution_primary 'Patterson map interpretation'
_atom_sites_solution_secondary difmap
_audit_creation_method SHELXL
_cell_angle_alpha 90.00
_cell_angle_beta 90.00
_cell_angle_gamma 90.00
_cell_formula_units_Z 4
_cell_length_a 27.178(3)
_cell_length_b 11.417(1)
_cell_length_c 9.133(1)
_cell_measurement_reflns_used 49
_cell_measurement_temperature 293(2)
_cell_measurement_theta_max 12.37
_cell_measurement_theta_min 2.35
_cell_volume 2833.9(5)
_computing_cell_refinement 'Siemens XSCANS, 1991'
_computing_data_collection 'Siemens XSCANS, 1991'
_computing_data_reduction 'Siemens XSCANS, 1991'
_computing_molecular_graphics 'Siemens SHELXTL PC, 1990'
_computing_publication_material 'Siemens SHELXTL Version 5, 1994'
_computing_structure_refinement 'Siemens SHELXTL PC, 1990'
_computing_structure_solution 'Siemens SHELXTL PC, 1990'
_diffrn_ambient_temperature 293(2)
_diffrn_measurement_device 'Siemens P4'
_diffrn_measurement_method '\w scans'
_diffrn_radiation_monochromator graphite
_diffrn_radiation_source 'normal-focus sealed tube'
_diffrn_radiation_type MoK\a
_diffrn_radiation_wavelength 0.71073
_diffrn_reflns_av_R_equivalents 0.0278
_diffrn_reflns_limit_h_max 35
_diffrn_reflns_limit_h_min -35
_diffrn_reflns_limit_k_max 14
_diffrn_reflns_limit_k_min -14
_diffrn_reflns_limit_l_max 11
_diffrn_reflns_limit_l_min -7
_diffrn_reflns_number 15996
_diffrn_reflns_theta_max 27.50
_diffrn_reflns_theta_min 1.50
_diffrn_standards_decay_% 2.60
_diffrn_standards_interval_count 97
_diffrn_standards_number 3
_exptl_absorpt_coefficient_mu 1.544
_exptl_absorpt_correction_T_max 0.9862
_exptl_absorpt_correction_T_min 0.8323
_exptl_absorpt_correction_type 'empirical via \y scans'
_exptl_crystal_colour colorless
_exptl_crystal_density_diffrn 2.205
_exptl_crystal_density_method none
_exptl_crystal_description prism
_exptl_crystal_F_000 1820
_exptl_crystal_size_max 0.621
_exptl_crystal_size_mid 0.368
_exptl_crystal_size_min 0.161
_refine_diff_density_max 0.95
_refine_diff_density_min -0.66
_refine_ls_extinction_method none
_refine_ls_goodness_of_fit_obs 1.37
_refine_ls_hydrogen_treatment constr
_refine_ls_matrix_type full
_refine_ls_number_parameters 192
_refine_ls_number_reflns 2319
_refine_ls_number_restraints 6
_refine_ls_restrained_S_obs 1.37
_refine_ls_R_factor_all 0.0782
_refine_ls_R_factor_obs 0.0530
_refine_ls_shift/esd_max 0.002
_refine_ls_shift/esd_mean 0.000
_refine_ls_structure_factor_coef F
_refine_ls_weighting_details w=1/[\s^2^(Fo)+0.001F^2^]
_refine_ls_weighting_scheme calc
_refine_ls_wR_factor_all 0.0740
_refine_ls_wR_factor_obs 0.0659
_reflns_number_observed 2319
_reflns_number_total 3409
_reflns_observed_criterion >3sigma(F)
_cod_data_source_file ic9613220_5.cif
_cod_data_source_block mhs95ka-(5)
_cod_depositor_comments
;
The following automatic conversions were performed:

'_refine_ls_weighting_scheme' value 'calc w=1/[\s^2^(Fo)+0.001F^2^]'
was changed to 'calc'. New tag '_refine_ls_weighting_details' was
created. The value of the new tag was set to
'w=1/[\s^2^(Fo)+0.001F^2^]'.

Automatic conversion script
Id: cif_fix_values 3143 2015-03-26 13:38:13Z robertas 
;
_cod_database_code 4322760

loop_
_symmetry_equiv_pos_as_xyz
'x, y, z'
'-x+1/2, -y, z+1/2'
'-x, y+1/2, -z'
'x+1/2, -y+1/2, -z+1/2'
'-x, -y, -z'
'x-1/2, y, -z-1/2'
'x, -y-1/2, z'
'-x-1/2, y-1/2, z-1/2'

loop_
_atom_site_aniso_label
_atom_site_aniso_U_11
_atom_site_aniso_U_22
_atom_site_aniso_U_33
_atom_site_aniso_U_23
_atom_site_aniso_U_13
_atom_site_aniso_U_12
Ba 0.0322(3) 0.0481(3) 0.0353(3) 0.000 -0.0023(3) 0.000
O1 0.052(3) 0.063(5) 0.043(4) 0.000 -0.014(3) 0.000
O2 0.064(3) 0.053(3) 0.048(3) 0.001(2) -0.003(3) -0.010(3)
O3 0.062(3) 0.060(3) 0.049(3) 0.011(2) -0.007(2) -0.010(3)
O4 0.056(5) 0.066(5) 0.038(4) 0.000 -0.021(3) 0.000
O5 0.057(3) 0.067(4) 0.076(4) -0.012(3) 0.011(3) -0.007(3)
O6 0.056(5) 0.193(12) 0.071(6) 0.000 0.020(5) 0.000
O7 0.071(5) 0.080(6) 0.065(6) 0.000 -0.015(5) 0.000
C1 0.060(5) 0.099(7) 0.045(4) -0.002(5) -0.013(4) -0.025(5)
C2 0.088(6) 0.066(6) 0.043(5) -0.007(4) -0.006(4) -0.020(5)
C3 0.065(5) 0.048(5) 0.082(6) -0.003(4) 0.006(4) -0.008(4)
C4 0.080(6) 0.055(5) 0.071(6) 0.014(4) -0.005(4) -0.009(5)
C5 0.084(6) 0.098(7) 0.050(5) 0.023(5) -0.006(5) -0.009(6)
C6 0.098(7) 0.094(7) 0.044(5) 0.016(5) -0.010(5) -0.001(6)
C7 0.039(5) 0.062(7) 0.052(7) 0.000 -0.002(4) 0.000
C8 0.062(7) 0.090(10) 0.050(8) 0.000 -0.005(6) 0.000
C9 0.030(5) 0.048(7) 0.065(7) 0.000 0.006(5) 0.000
C10 0.037(7) 0.100(12) 0.211(21) 0.000 0.029(10) 0.000
N 0.034(5) 0.074(7) 0.075(7) 0.000 -0.015(5) 0.000
C11 0.061(5) 0.073(7) 0.077(6) -0.012(5) -0.015(4) 0.006(5)
C12 0.069(6) 0.121(10) 0.069(6) -0.015(6) -0.009(5) 0.033(6)
C13 0.041(7) 0.140(15) 0.081(10) 0.000 -0.021(7) 0.000

loop_
_atom_site_label
_atom_site_type_symbol
_atom_site_fract_x
_atom_site_fract_y
_atom_site_fract_z
_atom_site_U_iso_or_equiv
_atom_site_thermal_displace_type
_atom_site_occupancy
_atom_site_calc_flag
_atom_site_refinement_flags
_atom_site_disorder_group
Ba Ba 0.12170(2) 0.2500 0.14448(6) 0.0385(2) Uani 1 d S .
O1 O 0.0658(3) 0.2500 -0.1189(7) 0.052(3) Uani 1 d S .
O2 O 0.0793(2) 0.0404(4) 0.0408(5) 0.0549(18) Uani 1 d . .
O3 O 0.1295(2) 0.0378(5) 0.3080(6) 0.0571(18) Uani 1 d . .
O4 O 0.1301(3) 0.2500 0.4577(7) 0.053(2) Uani 1 d S .
O5 O 0.1854(2) 0.1529(5) -0.0758(7) 0.0667(21) Uani 1 d . .
O6 O 0.0302(3) 0.2500 0.2386(11) 0.107(5) Uani 1 d S .
O7 O -0.0461(3) 0.2500 0.1618(9) 0.072(3) Uani 1 d S .
C1 C 0.0386(3) 0.1456(8) -0.1450(9) 0.068(3) Uani 1 d . .
H1A H 0.0102(3) 0.1444(8) -0.0825(9) 0.085 Uiso 1 calc R .
H1B H 0.0283(3) 0.1437(8) -0.2455(9) 0.085 Uiso 1 calc R .
C2 C 0.0696(4) 0.0418(8) -0.1137(8) 0.066(3) Uani 1 d . .
H2A H 0.0999(4) 0.0471(8) -0.1670(8) 0.082 Uiso 1 calc R .
H2B H 0.0535(4) -0.0283(8) -0.1417(8) 0.082 Uiso 1 calc R .
C3 C 0.1078(3) -0.0578(7) 0.0859(10) 0.066(2) Uani 1 d . .
H3A H 0.0943(3) -0.1284(7) 0.0455(10) 0.081 Uiso 1 calc R .
H3B H 0.1412(3) -0.0487(7) 0.0533(10) 0.081 Uiso 1 calc R .
C4 C 0.1063(4) -0.0637(6) 0.2506(10) 0.069(3) Uani 1 d . .
H4A H 0.1232(4) -0.1318(8) 0.2838(10) 0.086 Uiso 1 calc R .
H4B H 0.0721(4) -0.0654(8) 0.2829(10) 0.086 Uiso 1 calc R .
C5 C 0.1237(4) 0.0450(9) 0.4641(9) 0.077(4) Uani 1 d . .
H5A H 0.0893(4) 0.0517(9) 0.4875(9) 0.097 Uiso 1 calc R .
H5B H 0.1368(3) -0.0244(9) 0.5088(9) 0.097 Uiso 1 calc R .
C6 C 0.1498(4) 0.1471(9) 0.5189(9) 0.079(4) Uani 1 d . .
H6A H 0.1839(4) 0.1410(9) 0.4930(9) 0.098 Uiso 1 calc R .
H6B H 0.1467(4) 0.1503(9) 0.6235(9) 0.098 Uiso 1 calc R .
C7 C 0.2025(4) 0.2500 -0.1038(12) 0.051(4) Uani 1 d S .
C8 C 0.2532(5) 0.2500 -0.1806(13) 0.068(5) Uani 1 d S .
F1 F 0.2892(5) 0.2500 -0.0955(16) 0.104(4) Uiso 0.65 d SP 1
F2 F 0.2584(4) 0.1600(10) -0.2719(12) 0.104(3) Uiso 0.65 d P 1
F1' F 0.2532(11) 0.2500 -0.3162(33) 0.111(9) Uiso 0.35 d SP 2
F2' F 0.2817(6) 0.1616(14) -0.1290(17) 0.085(4) Uiso 0.35 d P 2
C9 C -0.0135(4) 0.2500 0.2525(13) 0.048(4) Uani 1 d S .
C10 C -0.0295(4) 0.2500 0.4138(16) 0.116(8) Uani 1 d SD .
F3 F -0.0768(3) 0.2799(10) 0.4299(12) 0.109(4) Uiso 0.50 d PD .
F4 F -0.0238(5) 0.1326(6) 0.4453(16) 0.142(5) Uiso 0.50 d PD .
F5 F -0.0022(4) 0.3076(8) 0.5098(16) 0.137(5) Uiso 0.50 d PD .
N N 0.2255(3) 0.2500 0.2328(11) 0.061(4) Uani 1 d S .
C11 C 0.2491(3) 0.1505(9) 0.2463(10) 0.070(4) Uani 1 d . .
H11 H 0.2315(3) 0.0782(9) 0.2342(10) 0.088 Uiso 1 calc R .
C12 C 0.2994(4) 0.1477(10) 0.2780(10) 0.086(4) Uani 1 d . .
H12 H 0.3162(4) 0.0743(10) 0.2887(10) 0.107 Uiso 1 calc R .
C13 C 0.3241(5) 0.2500 0.2932(17) 0.088(6) Uani 1 d S .
H13 H 0.3587 0.2500 0.3146 0.108 Uiso 1 d S .

loop_
_atom_type_symbol
_atom_type_description
_atom_type_scat_dispersion_real
_atom_type_scat_dispersion_imag
_atom_type_scat_source
C C 0.0033 0.0016 'International Tables Vol C Tables 4.2.6.8 and 6.1.1.4'
H H 0.0000 0.0000 'International Tables Vol C Tables 4.2.6.8 and 6.1.1.4'
N N 0.0061 0.0033 'International Tables Vol C Tables 4.2.6.8 and 6.1.1.4'
O O 0.0106 0.0060 'International Tables Vol C Tables 4.2.6.8 and 6.1.1.4'
F F 0.0171 0.0103 'International Tables Vol C Tables 4.2.6.8 and 6.1.1.4'
Ba Ba -0.3244 2.2819 'International Tables Vol C Tables 4.2.6.8 and 6.1.1.4'

loop_
_geom_angle_atom_site_label_1
_geom_angle_atom_site_label_2
_geom_angle_atom_site_label_3
_geom_angle
_geom_angle_site_symmetry_1
_geom_angle_site_symmetry_3
_geom_angle_publ_flag
O6 Ba O2 73.9(1) . . ?
O6 Ba O2 73.9(1) . 7_565 ?
O2 Ba O2 116.1(2) . 7_565 ?
O6 Ba O1 76.8(3) . . ?
O2 Ba O1 59.8(1) . . ?
O2 Ba O1 59.8(1) 7_565 . ?
O6 Ba O3 84.2(2) . 7_565 ?
O2 Ba O3 157.9(1) . 7_565 ?
O2 Ba O3 59.1(1) 7_565 7_565 ?
O1 Ba O3 118.8(1) . 7_565 ?
O6 Ba O3 84.2(2) . . ?
O2 Ba O3 59.1(1) . . ?
O2 Ba O3 157.9(1) 7_565 . ?
O1 Ba O3 118.8(1) . . ?
O3 Ba O3 116.2(2) 7_565 . ?
O6 Ba O4 75.5(3) . . ?
O2 Ba O4 111.5(1) . . ?
O2 Ba O4 111.5(1) 7_565 . ?
O1 Ba O4 152.3(2) . . ?
O3 Ba O4 58.2(1) 7_565 . ?
O3 Ba O4 58.2(1) . . ?
O6 Ba O5 142.9(2) . . ?
O2 Ba O5 71.6(1) . . ?
O2 Ba O5 109.8(2) 7_565 . ?
O1 Ba O5 74.3(2) . . ?
O3 Ba O5 130.4(1) 7_565 . ?
O3 Ba O5 89.7(2) . . ?
O4 Ba O5 130.5(2) . . ?
O6 Ba O5 142.9(2) . 7_565 ?
O2 Ba O5 109.8(2) . 7_565 ?
O2 Ba O5 71.6(1) 7_565 7_565 ?
O1 Ba O5 74.3(2) . 7_565 ?
O3 Ba O5 89.7(2) 7_565 7_565 ?
O3 Ba O5 130.4(1) . 7_565 ?
O4 Ba O5 130.5(2) . 7_565 ?
O5 Ba O5 45.3(2) . 7_565 ?
O6 Ba N 145.0(3) . . ?
O2 Ba N 119.0(1) . . ?
O2 Ba N 119.0(1) 7_565 . ?
O1 Ba N 138.2(2) . . ?
O3 Ba N 77.6(1) 7_565 . ?
O3 Ba N 77.6(1) . . ?
O4 Ba N 69.5(2) . . ?
O5 Ba N 67.2(2) . . ?
O5 Ba N 67.2(2) 7_565 . ?
O6 Ba C7 153.2(3) . . ?
O2 Ba C7 92.5(1) . . ?
O2 Ba C7 92.5(1) 7_565 . ?
O1 Ba C7 76.4(2) . . ?
O3 Ba C7 108.9(1) 7_565 . ?
O3 Ba C7 108.9(1) . . ?
O4 Ba C7 131.4(2) . . ?
O5 Ba C7 22.9(1) . . ?
O5 Ba C7 22.9(1) 7_565 . ?
N Ba C7 61.9(3) . . ?
C1 O1 C1 113.8(8) 7_565 . ?
C1 O1 Ba 114.8(4) 7_565 . ?
C1 O1 Ba 114.8(4) . . ?
C3 O2 C2 113.2(6) . . ?
C3 O2 Ba 110.3(4) . . ?
C2 O2 Ba 113.3(4) . . ?
C4 O3 C5 111.4(6) . . ?
C4 O3 Ba 117.6(4) . . ?
C5 O3 Ba 117.6(5) . . ?
C6 O4 C6 113.2(9) 7_565 . ?
C6 O4 Ba 115.2(4) 7_565 . ?
C6 O4 Ba 115.2(4) . . ?
C7 O5 Ba 91.4(5) . . ?
C9 O6 Ba 167.1(9) . . ?
O1 C1 C2 110.0(7) . . ?
O2 C2 C1 107.6(6) . . ?
O2 C3 C4 107.8(7) . . ?
O3 C4 C3 109.1(7) . . ?
O3 C5 C6 109.4(7) . . ?
O4 C6 C5 110.3(7) . . ?
O5 C7 O5 128.9(10) 7_565 . ?
O5 C7 C8 115.5(5) 7_565 . ?
O5 C7 C8 115.5(5) . . ?
O5 C7 Ba 65.7(5) 7_565 . ?
O5 C7 Ba 65.7(5) . . ?
C8 C7 Ba 161.1(7) . . ?
F1 C8 F2 107.8(9) . 7_565 ?
F1 C8 F2 107.8(9) . . ?
F2 C8 F2 101.1(12) 7_565 . ?
F1' C8 F2' 110.3(12) . . ?
F1' C8 F2' 110.3(12) . 7_565 ?
F2' C8 F2' 96.1(15) . 7_565 ?
F1' C8 C7 117.0(17) . . ?
F1 C8 C7 114.5(12) . . ?
F2 C8 C7 112.4(8) 7_565 . ?
F2 C8 C7 112.4(8) . . ?
F2' C8 C7 110.6(9) . . ?
F2' C8 C7 110.6(9) 7_565 . ?
O6 C9 O7 130.8(12) . . ?
O6 C9 C10 112.6(10) . . ?
O7 C9 C10 116.6(9) . . ?
F5 C10 F5 59.5(11) . 7_565 ?
F5 C10 F3 126.4(13) . 7_565 ?
F5 C10 F3 109.9(10) 7_565 7_565 ?
F5 C10 F3 109.9(10) . . ?
F5 C10 F3 126.4(13) 7_565 . ?
F3 C10 F3 29.6(9) 7_565 . ?
F5 C10 F4 46.9(8) . 7_565 ?
F5 C10 F4 106.3(11) 7_565 7_565 ?
F3 C10 F4 109.5(9) 7_565 7_565 ?
F3 C10 F4 80.6(8) . 7_565 ?
F5 C10 F4 106.3(11) . . ?
F5 C10 F4 46.9(8) 7_565 . ?
F3 C10 F4 80.6(8) 7_565 . ?
F3 C10 F4 109.5(9) . . ?
F4 C10 F4 152.6(16) 7_565 . ?
F5 C10 C9 118.4(9) . . ?
F5 C10 C9 118.4(9) 7_565 . ?
F3 C10 C9 112.2(10) 7_565 . ?
F3 C10 C9 112.2(10) . . ?
F4 C10 C9 99.7(8) 7_565 . ?
F4 C10 C9 99.7(8) . . ?
C11 N C11 120.2(10) 7_565 . ?
C11 N Ba 119.8(5) 7_565 . ?
C11 N Ba 119.8(5) . . ?
N C11 C12 121.298) . . ?
C13 C12 C11 119.2(10) . . ?
C12 C13 C12 119.1(13) 7_565 . ?

loop_
_geom_bond_atom_site_label_1
_geom_bond_atom_site_label_2
_geom_bond_distance
_geom_bond_site_symmetry_2
_geom_bond_publ_flag
Ba O6 2.631(9) . ?
Ba O2 2.820(5) . ?
Ba O2 2.820(5) 7_565 ?
Ba O1 2.845(7) . ?
Ba O3 2.854(5) 7_565 ?
Ba O3 2.854(5) . ?
Ba O4 2.869(7) . ?
Ba O5 2.877(6) . ?
Ba O5 2.877(6) 7_565 ?
Ba N 2.934(8) . ?
Ba C7 3.156(10) . ?
O1 C1 1.423(10) 7_565 ?
O1 C1 1.423(10) . ?
O2 C3 1.424(10) . ?
O2 C2 1.436(9) . ?
O3 C4 1.413(10) . ?
O3 C5 1.437(9) . ?
O4 C6 1.408(10) 7_565 ?
O4 C6 1.408(10) . ?
O5 C7 1.228(7) . ?
O6 C9 1.195(13) . ?
O7 C9 1.213(14) . ?
C1 C2 1.482(13) . ?
C3 C4 1.505(13) . ?
C5 C6 1.454(14) . ?
C7 O5 1.228(7) 7_565 ?
C7 C8 1.545(16) . ?
C8 F1' 1.24(3) . ?
C8 F1 1.25(2) . ?
C8 F2 1.331(13) 7_565 ?
C8 F2 1.331(13) . ?
C8 F2' 1.357(18) . ?
C8 F2' 1.357(18) 7_565 ?
C9 C10 1.536(19) . ?
C10 F5 1.324(17) . ?
C10 F5 1.324(17) 7_565 ?
C10 F3 1.338(13) 7_565 ?
C10 F3 1.338(13) . ?
C10 F4 1.388(13) 7_565 ?
C10 F4 1.388(13) . ?
N C11 1.310(10) 7_565 ?
N C11 1.310(10) . ?
C11 C12 1.398(13) . ?
C12 C13 1.355(13) . ?
C13 C12 1.355(13) 7_565 ?
